data_2006547
loop_
_publ_author_name
'Schultz, Thomas M.'
'Hazell, Rita G. '
'Larsen, Mogens'

_publ_section_title
;
 The Cone Conformer of a Tetrakis(methylthio)tetrapropoxycalix[4]arene
;
_journal_issue 10
_journal_name_full 'Acta Crystallographica Section C'
_journal_page_first 1495
_journal_page_last 1497
_journal_paper_doi 10.1107/S0108270197007725
_journal_volume 53
_journal_year 1997
_chemical_formula_sum 'C44 H56 O4 S4'
_chemical_formula_weight 777.20
_chemical_melting_point 451.6(5)
_chemical_name_systematic
;
5,11,17,23-tetra(methylthio)-25,26,27,28-tetrapropoxy-calix[4]arene
;
_space_group_IT_number 14
_symmetry_cell_setting monoclinic
_symmetry_space_group_name_Hall '-P 2yn'
_symmetry_space_group_name_H-M 'P 1 21/n 1'
_atom_type_scat_source IntTabIV
_cell_angle_alpha 90.00
_cell_angle_beta 97.400(10)
_cell_angle_gamma 90.00
_cell_formula_units_Z 4
_cell_length_a 12.479(3)
_cell_length_b 27.145(8)
_cell_length_c 12.591(4)
_cell_measurement_reflns_used 54
_cell_measurement_temperature 120
_cell_measurement_theta_max 12
_cell_measurement_theta_min 9
_cell_volume 4230(2)
_computing_cell_refinement MAD
_computing_data_collection 'MAD (Allibon, 1995)'
_computing_data_reduction 'KRYSTAL (Hazell, 1995)'
_computing_molecular_graphics 'ORTEPIII (Burnett & Johnson, 1996), KRYSTAL'
_computing_publication_material KRYSTAL
_computing_structure_refinement 'modified ORFLS (Busing, Martin & Levy, 1962)'
_computing_structure_solution 'SIR92 (Altomare et al., 1994), KRYSTAL'
_diffrn_ambient_temperature 120
_diffrn_measurement_device 'Huber four-circle diffractometer'
_diffrn_measurement_method \q/2\q
_diffrn_radiation_monochromator graphite
_diffrn_radiation_source 'x-ray tube'
_diffrn_radiation_type 'Mo K\a'
_diffrn_radiation_wavelength 0.71073
_diffrn_reflns_av_R_equivalents 0.026
_diffrn_reflns_limit_h_max 14
_diffrn_reflns_limit_h_min -14
_diffrn_reflns_limit_k_max 29
_diffrn_reflns_limit_k_min 0
_diffrn_reflns_limit_l_max 14
_diffrn_reflns_limit_l_min 0
_diffrn_reflns_number 6324
_diffrn_reflns_theta_max 25.0
_diffrn_reflns_theta_min 1.5
_diffrn_standards_decay_% 8
_diffrn_standards_interval_count 50
_diffrn_standards_number 2
_exptl_absorpt_coefficient_mu 0.265
_exptl_absorpt_correction_type none
_exptl_crystal_colour colourless
_exptl_crystal_density_diffrn 1.22
_exptl_crystal_density_meas ?
_exptl_crystal_density_method 'not measured'
_exptl_crystal_description 'thick plate'
_exptl_crystal_F_000 1664
_exptl_crystal_size_max 0.3
_exptl_crystal_size_mid 0.3
_exptl_crystal_size_min 0.1
_refine_diff_density_max 0.67(6)
_refine_diff_density_min -0.39(6)
_refine_ls_extinction_coef 4E1(4)
_refine_ls_extinction_method
;type 1, Lorentzian isotropic (Becker & Coppens, 1975); mean path length put
 to 1
;
_refine_ls_goodness_of_fit_obs 1.466
_refine_ls_hydrogen_treatment constr
_refine_ls_matrix_type full
_refine_ls_number_constraints 34
_refine_ls_number_parameters 508
_refine_ls_number_reflns 4431
_refine_ls_number_restraints 0
_refine_ls_R_factor_obs .057
_refine_ls_shift/esd_max 0.004
_refine_ls_shift/esd_mean 0.0002
_refine_ls_structure_factor_coef F
_refine_ls_weighting_details
;
   w = 1/{[\s(F^2^)+1.03F^2^]^1/2^-|F|}^2^
;
_refine_ls_weighting_scheme calc
_refine_ls_wR_factor_obs .067
_reflns_number_observed 4431
_reflns_number_total 5999
_reflns_observed_criterion I>2\s(I)
_cod_data_source_file ab1468.cif
_cod_data_source_block calix
_cod_depositor_comments
;
The following automatic conversions were performed:

'_chemical_melting_point' value '178-179\%C' was changed to
'451.6(5)' - it was converted from degrees Celsius(C) to Kelvins(K),
the average value was taken and precision was
estimated.

'_atom_site_thermal_displace_type' tag value 'Uij' was
replaced with 'Uani' value 56 times.

Automatic conversion script
Id: cif_fix_values 1646 2011-03-28 12:23:43Z adriana 

The following automatic conversions were performed:

'_chemical_melting_point' value '178-179\%C' was changed to
'451.6(5)' - it was converted from degrees Celsius(C) to Kelvins(K),
the average value was taken and precision was estimated.

Automatic conversion script
Id: cif_fix_values 1715 2011-07-08 13:25:40Z adriana 

The following automatic conversions were performed:

'_exptl_crystal_density_meas' value 'not measured' was changed to '?'
- the value is perceived as not measured.

Automatic conversion script
Id: cif_fix_values 3008 2015-01-20 13:52:24Z robertas 
;
_cod_original_sg_symbol_H-M 'P 21/n'
_cod_database_code 2006547

loop_
_symmetry_equiv_pos_as_xyz
+x,+y,+z
1/2+x,1/2-y,1/2+z
-x,-y,-z
1/2-x,1/2+y,1/2-z

loop_
_atom_site_aniso_label
_atom_site_aniso_U_11
_atom_site_aniso_U_22
_atom_site_aniso_U_33
_atom_site_aniso_U_12
_atom_site_aniso_U_13
_atom_site_aniso_U_23
S1 .0354(6) .0384(7) .0435(7) -.0032(5) -.0107(5) -.0096(5)
S2 .0434(7) .0511(8) .0403(7) .0089(6) .0057(5) -.0153(6)
S3 .0230(6) .0447(7) .0800(10) .0057(5) .0150(6) .0150(7)
S4 .0293(5) .0336(6) .0338(6) .0045(4) .0030(4) -.0078(5)
O1 .0250(10) .034(2) .034(2) -.0020(10) -.0020(10) -.0080(10)
O2 .034(2) .0200(10) .038(2) .0030(10) -.0010(10) -.0010(10)
O3 .0240(10) .040(2) .037(2) .0100(10) .0030(10) -.0020(10)
O4 .0270(10) .045(2) .031(2) .0010(10) .0110(10) -.0080(10)
C1 .018(2) .030(2) .033(2) -.001(2) .003(2) .001(2)
C2 .018(2) .039(2) .041(3) -.002(2) .004(2) -.005(2)
C3 .018(2) .035(2) .035(2) .003(2) .001(2) -.008(2)
C4 .020(2) .031(2) .045(3) .004(2) .001(2) -.005(2)
C5 .020(2) .030(2) .042(3) .004(2) -.007(2) -.012(2)
C6 .026(2) .031(2) .038(2) .009(2) -.004(2) -.007(2)
C7 .018(2) .029(2) .043(3) .008(2) -.005(2) -.004(2)
C8 .033(2) .027(2) .037(2) .002(2) -.009(2) -.001(2)
C9 .028(2) .027(2) .030(2) .002(2) -.004(2) .005(2)
C10 .037(2) .029(2) .024(2) -.002(2) -.003(2) -.002(2)
C11 .034(2) .033(2) .024(2) .001(2) .002(2) .002(2)
C12 .025(2) .030(2) .034(2) .001(2) .005(2) .004(2)
C13 .029(2) .026(2) .028(2) -.006(2) -.001(2) .008(2)
C14 .030(2) .026(2) .037(2) -.001(2) -.001(2) .003(2)
C15 .027(2) .026(2) .031(2) -.003(2) -.001(2) -.002(2)
C16 .027(2) .028(2) .034(2) -.006(2) .002(2) .000(2)
C17 .019(2) .029(2) .040(2) .000(2) .001(2) .000(2)
C18 .027(2) .026(2) .035(2) .000(2) .002(2) -.002(2)
C19 .025(2) .027(2) .025(2) -.003(2) -.001(2) -.005(2)
C20 .023(2) .035(2) .026(2) .000(2) .003(2) .001(2)
C21 .022(2) .028(2) .026(2) -.003(2) .003(2) .003(2)
C22 .021(2) .028(2) .028(2) .002(2) .004(2) .002(2)
C23 .026(2) .028(2) .031(2) .001(2) .007(2) .003(2)
C24 .023(2) .030(2) .028(2) -.002(2) .000(2) -.002(2)
C25 .017(2) .032(2) .039(2) .004(2) -.004(2) -.010(2)
C26 .029(2) .023(2) .030(2) .002(2) -.001(2) .003(2)
C27 .022(2) .028(2) .027(2) .002(2) -.004(2) -.004(2)
C28 .022(2) .033(2) .027(2) .003(2) .007(2) .001(2)
C29 .038(3) .040(3) .056(3) -.003(2) -.016(2) -.006(2)
C30 .046(3) .061(3) .047(3) .008(2) .018(2) -.007(3)
C31 .040(3) .054(3) .112(5) .008(3) .027(3) .021(4)
C32 .035(2) .045(3) .046(3) .000(2) .012(2) -.010(2)
C33a .046(8) .039(8) .041(9) .001(6) .001(6) -.007(7)
C34a .061(9) .064(9) .038(10) .024(7) .005(7) -.007(8)
C35 .084(4) .062(4) .061(4) .018(3) .037(3) -.008(3)
C36 .050(3) .023(2) .048(3) .000(2) -.001(2) .006(2)
C37 .128(6) .022(2) .047(3) .005(3) -.022(3) -.001(2)
C38 .172(8) .060(4) .043(3) .067(5) .026(4) .006(3)
C39a .058(7) .045(8) .037(6) .013(6) .020(5) -.003(5)
C40a .055(7) .029(7) .035(6) .006(5) -.002(5) -.001(5)
C39b .062(8) .027(8) .166(16) -.009(6) .076(10) -.021(8)
C40b .155(17) .143(18) .22(2) -.115(15) .174(19) -.134(17)
C41 .082(4) .068(4) .100(6) .020(4) .033(4) -.028(4)
C42 .057(3) .060(3) .054(3) -.003(3) .034(3) -.001(3)
C43 .126(6) .106(6) .060(4) .017(5) .058(5) -.004(4)
C44 .253(13) .099(7) .065(5) .046(8) .072(7) .000(5)
C33b .046(5) .036(6) .029(6) -.006(4) .002(4) -.010(5)
C34b .044(6) .043(5) .039(7) -.004(4) .014(5) .001(5)

loop_
_atom_site_label
_atom_site_fract_x
_atom_site_fract_y
_atom_site_fract_z
_atom_site_U_iso_or_equiv
_atom_site_thermal_displace_type
_atom_site_occupancy
S1 1.12876(9) .45076(4) .55145(10) .0405(7) Uani 1.00
S2 .54928(10) .41612(5) .50420(10) .0449(7) Uani 1.00
S3 .18564(9) .39126(5) .05310(12) .0485(8) Uani 1.00
S4 .60981(8) .51658(4) .26562(9) .0323(6) Uani 1.00
O1 .8694(2) .33610(10) .2096(2) .032(2) Uani 1.00
O2 .7209(2) .24870(10) .2740(2) .031(2) Uani 1.00
O3 .6291(2) .31220(10) .0606(2) .034(2) Uani 1.00
O4 .8129(2) .39140(10) -.0388(2) .034(2) Uani 1.00
C1 .8268(3) .43940(10) .1217(3) .027(2) Uani 1.00
C2 .9477(3) .4283(2) .1483(4) .033(2) Uani 1.00
C3 .9737(3) .4083(2) .2597(3) .030(2) Uani 1.00
C4 1.0353(3) .4355(2) .3394(4) .032(2) Uani 1.00
C5 1.0492(3) .4195(2) .4447(4) .031(2) Uani 1.00
C6 .9969(3) .3766(2) .4721(4) .033(2) Uani 1.00
C7 .9348(3) .34860(10) .3940(4) .031(2) Uani 1.00
C8 .8694(3) .3049(2) .4235(4) .034(2) Uani 1.00
C9 .7483(3) .31570(10) .3996(3) .029(2) Uani 1.00
C10 .7052(3) .3548(2) .4521(3) .031(2) Uani 1.00
C11 .5954(3) .3669(2) .4295(3) .030(2) Uani 1.00
C12 .5302(3) .34080(10) .3520(3) .029(2) Uani 1.00
C13 .5718(3) .30150(10) .2987(3) .029(2) Uani 1.00
C14 .4992(3) .27520(10) .2100(3) .031(2) Uani 1.00
C15 .4566(3) .31160(10) .1241(3) .029(2) Uani 1.00
C16 .3532(3) .33170(10) .1202(3) .030(2) Uani 1.00
C17 .3198(3) .3700(2) .0511(3) .029(2) Uani 1.00
C18 .3909(3) .39000(10) -.0140(3) .029(2) Uani 1.00
C19 .4949(3) .37070(10) -.0116(3) .026(2) Uani 1.00
C20 .5785(3) .3980(2) -.0677(3) .028(2) Uani 1.00
C21 .6519(3) .42600(10) .0172(3) .025(2) Uani 1.00
C22 .6052(3) .45630(10) .0882(3) .025(2) Uani 1.00
C23 .6670(3) .47790(10) .1746(3) .028(2) Uani 1.00
C24 .7777(3) .46810(10) .1938(3) .027(2) Uani 1.00
C25 .9297(3) .3635(2) .2868(3) .030(2) Uani 1.00
C26 .6800(3) .28850(10) .3252(3) .028(2) Uani 1.00
C27 .5251(3) .33070(10) .0548(3) .026(2) Uani 1.00
C28 .7641(3) .41970(10) .0336(3) .027(2) Uani 1.00
C29 1.1749(4) .5046(2) .4888(4) .047(3) Uani 1.00
C30 .4053(4) .4108(2) .4778(4) .050(3) Uani 1.00
C31 .1808(4) .4464(2) -.0184(6) .067(4) Uani 1.00
C32 .4744(4) .4922(2) .2593(4) .041(3) Uani 1.00
C33a .9248(10) .3114(6) .1299(14) .042(8) Uani .42(2)
C34a 1.0231(12) .2843(6) .1800(16) .055(10) Uani .42
C35 1.0627(5) .2493(2) .0921(5) .066(4) Uani 1.00
C36 .7081(4) .2029(2) .3279(4) .041(3) Uani 1.00
C37 .7305(6) .1612(2) .2557(5) .069(4) Uani 1.00
C38 .8432(8) .1618(2) .2243(5) .091(6) Uani 1.00
C39a .6645(11) .2890(5) -.0323(9) .045(7) Uani .50(2)
C40a .6734(10) .2354(4) -.0160(8) .040(7) Uani .50
C39b .6300(11) .2666(5) .0005(17) .080(12) Uani .50
C40b .7118(16) .2577(9) -.0533(19) .16(2) Uani .50
C41 .7281(6) .2115(2) -.1070(6) .081(5) Uani 1.00
C42 .8450(4) .4200(2) -.1249(4) .055(3) Uani 1.00
C43 .9039(7) .3871(3) -.1948(6) .093(6) Uani 1.00
C44 .8332(10) .3499(3) -.2488(7) .134(9) Uani 1.00
C33b .9212(7) .2889(4) .1865(9) .038(6) Uani .58
C34b 1.0060(8) .2962(4) .1136(11) .041(6) Uani .58
H2a .987 .458 .143 .039 Uiso 1.00
H2b .968 .405 .099 .039 Uiso 1.00
H4 1.068 .465 .321 .039 Uiso 1.00
H6 1.004 .366 .545 .040 Uiso 1.00
H8a .887 .298 .498 .041 Uiso 1.00
H8b .886 .277 .383 .041 Uiso 1.00
H10 .751 .373 .503 .037 Uiso 1.00
H12 .457 .350 .335 .035 Uiso 1.00
H14a .440 .261 .239 .038 Uiso 1.00
H14b .539 .250 .180 .038 Uiso 1.00
H16 .305 .319 .166 .036 Uiso 1.00
H18 .369 .417 -.060 .035 Uiso 1.00
H20a .543 .420 -.119 .034 Uiso 1.00
H20b .620 .375 -.103 .034 Uiso 1.00
H22 .529 .462 .077 .031 Uiso 1.00
H24 .820 .481 .256 .033 Uiso 1.00
H29a 1.217 .521 .546 .055 Uiso 1.00
H29b 1.116 .524 .459 .055 Uiso 1.00
H29c 1.217 .496 .434 .055 Uiso 1.00
H30a .380 .437 .518 .059 Uiso 1.00
H30b .381 .380 .502 .059 Uiso 1.00
H30c .381 .415 .403 .059 Uiso 1.00
H31a .109 .458 -.017 .082 Uiso 1.00
H31b .195 .441 -.090 .082 Uiso 1.00
H31c .232 .469 .016 .082 Uiso 1.00
H32a .444 .513 .308 .049 Uiso 1.00
H32b .475 .459 .281 .049 Uiso 1.00
H32c .437 .495 .189 .049 Uiso 1.00
H33aa .949 .337 .083 .051 Uiso .42
H33ab .877 .291 .087 .051 Uiso .42
H34aa 1.003 .264 .238 .084 Uiso .42
H34ab 1.079 .306 .209 .084 Uiso .42
H35aa 1.124 .232 .125 .081 Uiso .42
H35ab 1.084 .269 .036 .081 Uiso .42
H35ac 1.008 .228 .065 .081 Uiso .42
H36a .636 .200 .345 .050 Uiso 1.00
H36b .757 .202 .392 .050 Uiso 1.00
H37a .680 .163 .192 .082 Uiso 1.00
H37b .721 .131 .292 .082 Uiso 1.00
H38a .857 .135 .178 .108 Uiso 1.00
H38b .893 .160 .287 .108 Uiso 1.00
H38c .852 .192 .188 .108 Uiso 1.00
H39aa .732 .302 -.044 .059 Uiso .50
H39ab .612 .295 -.093 .059 Uiso .50
H40aa .604 .222 -.016 .051 Uiso .50
H40ab .716 .229 .051 .051 Uiso .50
H39ba .565 .265 -.047 .094 Uiso .50
H39bb .631 .240 .052 .094 Uiso .50
H40ba .775 .264 -.007 .193 Uiso .50
H40bb .704 .282 -.110 .193 Uiso .50
H41aa .735 .177 -.096 .098 Uiso .50
H41ba .798 .226 -.107 .098 Uiso .50
H41ca .686 .218 -.174 .098 Uiso .50
H41ab .786 .206 -.147 .098 Uiso .50
H41bb .664 .206 -.155 .098 Uiso .50
H41cb .735 .187 -.052 .098 Uiso .50
H42a .892 .446 -.096 .066 Uiso 1.00
H42b .783 .434 -.166 .066 Uiso 1.00
H43a .961 .371 -.152 .110 Uiso 1.00
H43b .932 .407 -.247 .110 Uiso 1.00
H44a .870 .329 -.293 .164 Uiso 1.00
H44b .775 .366 -.292 .164 Uiso 1.00
H44c .805 .330 -.197 .164 Uiso 1.00
H33ba .867 .268 .151 .054 Uiso .58
H33bb .953 .275 .251 .054 Uiso .58
H34ba 1.057 .319 .148 .093 Uiso .58
H34bb .973 .309 .049 .093 Uiso .58
H35ba 1.118 .254 .047 .081 Uiso .58
H35bb 1.012 .227 .059 .081 Uiso .58
H35bc 1.096 .236 .159 .081 Uiso .58

loop_
_geom_angle_atom_site_label_1
_geom_angle_atom_site_label_2
_geom_angle_atom_site_label_3
_geom_angle
_geom_angle_publ_flag
C5 S1 C29 103.6(2) no
C11 S2 C30 103.2(2) no
C17 S3 C31 104.0(2) no
C23 S4 C32 101.9(2) no
C25 O1 C33a 118.3(5) no
C25 O1 C33b 113.3(4) no
C26 O2 C36 112.7(3) no
C27 O3 C39a 119.8(5) no
C27 O3 C39b 110.6(6) no
C28 O4 C42 112.6(3) no
C2 C1 C24 118.0(4) no
C2 C1 C28 122.8(4) no
C24 C1 C28 119.1(3) no
C1 C2 C3 111.4(3) no
C2 C3 C4 120.9(4) no
C2 C3 C25 120.1(4) no
C4 C3 C25 118.9(4) no
C3 C4 C5 120.8(4) no
S1 C5 C4 124.2(3) no
S1 C5 C6 116.3(3) no
C4 C5 C6 119.5(4) no
C5 C6 C7 120.9(4) no
C6 C7 C8 121.5(4) no
C6 C7 C25 118.2(4) no
C8 C7 C25 120.2(4) no
C7 C8 C9 110.5(3) no
C8 C9 C10 119.0(4) no
C8 C9 C26 122.2(4) no
C10 C9 C26 118.8(4) no
C9 C10 C11 120.6(4) no
S2 C11 C10 116.4(3) no
S2 C11 C12 124.0(3) no
C10 C11 C12 119.6(4) no
C11 C12 C13 120.6(4) no
C12 C13 C14 119.2(4) no
C12 C13 C26 119.2(4) no
C14 C13 C26 121.6(4) no
C13 C14 C15 110.0(3) no
C14 C15 C16 121.3(4) no
C14 C15 C27 120.2(4) no
C16 C15 C27 118.0(4) no
C15 C16 C17 121.1(4) no
S3 C17 C16 116.3(3) no
S3 C17 C18 123.7(3) no
C16 C17 C18 120.0(4) no
C17 C18 C19 120.2(4) no
C18 C19 C20 119.8(4) no
C18 C19 C27 118.9(4) no
C20 C19 C27 120.6(3) no
C19 C20 C21 107.7(3) no
C20 C21 C22 118.8(3) no
C20 C21 C28 123.0(4) no
C22 C21 C28 118.0(4) no
C21 C22 C23 121.2(3) no
S4 C23 C22 122.1(3) no
S4 C23 C24 118.2(3) no
C22 C23 C24 119.7(4) no
C1 C24 C23 120.0(4) no
O1 C25 C3 119.7(4) no
O1 C25 C7 118.7(4) no
C3 C25 C7 121.1(4) no
O2 C26 C9 119.6(3) no
O2 C26 C13 119.2(4) no
C9 C26 C13 121.1(4) no
O3 C27 C15 118.5(4) no
O3 C27 C19 119.5(4) no
C15 C27 C19 121.6(4) no
O4 C28 C1 119.3(3) no
O4 C28 C21 119.0(3) no
C1 C28 C21 121.7(4) no
O1 C33a C34a 111.9(15) no
O1 C33b C34b 111.3(10) no
C33a C34a C35 108.2(14) no
C33b C34b C35 112.6(10) no
O2 C36 C37 109.1(4) no
C36 C37 C38 113.7(5) no
O3 C39a C40a 110.0(11) no
O3 C39b C40b 118.9(14) no
C39a C40a C41 110.0(10) no
C39b C40b C41 124.3(15) no
O4 C42 C43 109.0(5) no
C42 C43 C44 111.8(7) no

loop_
_geom_bond_atom_site_label_1
_geom_bond_atom_site_label_2
_geom_bond_distance
_geom_bond_publ_flag
S1 C5 1.780(4) yes
S1 C29 1.790(5) yes
S2 C11 1.772(4) yes
S2 C30 1.790(5) yes
S3 C17 1.774(4) no
S3 C31 1.744(6) no
S4 C23 1.771(4) no
S4 C32 1.808(5) no
O1 C25 1.369(5) yes
O1 C33a 1.453(14) yes
O1 C33b 1.481(10) yes
O2 C26 1.390(5) yes
O2 C36 1.434(5) yes
O3 C27 1.385(4) no
O3 C39a 1.446(11) no
O3 C39b 1.452(14) no
O4 C28 1.393(5) no
O4 C42 1.431(6) no
C1 C2 1.532(5) yes
C1 C24 1.397(6) no
C1 C28 1.380(6) no
C2 C3 1.500(6) yes
C3 C4 1.396(6) no
C3 C25 1.394(6) no
C4 C5 1.384(6) no
C5 C6 1.400(6) no
C6 C7 1.396(6) no
C7 C8 1.513(6) yes
C7 C25 1.403(6) no
C8 C9 1.531(5) yes
C9 C10 1.395(6) no
C9 C26 1.395(6) no
C10 C11 1.401(6) no
C11 C12 1.383(6) no
C12 C13 1.395(6) no
C13 C14 1.522(6) no
C13 C26 1.393(5) no
C14 C15 1.508(6) no
C15 C16 1.397(6) no
C15 C27 1.397(6) no
C16 C17 1.385(6) no
C17 C18 1.393(6) no
C18 C19 1.396(6) no
C19 C20 1.526(5) no
C19 C27 1.393(6) no
C20 C21 1.518(5) no
C21 C22 1.396(6) no
C21 C28 1.399(5) no
C22 C23 1.381(6) no
C23 C24 1.397(5) no
C33a C34a 1.50(3) no
C34a C35 1.585(14) no
C33b C34b 1.498(17) no
C34b C35 1.501(11) no
C36 C37 1.499(7) no
C37 C38 1.510(10) no
C39a C40a 1.47(2) no
C40a C41 1.550(13) no
C39b C40b 1.32(2) no
C40b C41 1.450(19) no
C42 C43 1.510(8) no
C43 C44 1.450(13) no

loop_
_geom_torsion_atom_site_label_1
_geom_torsion_atom_site_label_2
_geom_torsion_atom_site_label_3
_geom_torsion_atom_site_label_4
_geom_torsion
_geom_torsion_publ_flag
C24 C1 C2 C3 51.2(5) yes
C1 C2 C3 C4 -112.2(4) yes
C6 C7 C8 C9 111.7(4) yes
C7 C8 C9 C10 -61.0(5) yes
C12 C13 C14 C15 57.6(5) yes
C13 C14 C15 C16 -99.0(4) yes
C18 C19 C20 C21 100.6(4) yes
C19 C20 C21 C22 -51.3(5) yes
